data_2236221
loop_
_publ_author_name
'Teh, Chin Hoong'
'Mat Salleh, Muhammad'
'Mohamed Tahir, Mohamed Ibrahim'
'Daik, Rusli'
'Kassim, Mohammad B.'

_publ_section_title
;
 1,4-Dibromo-2,5-dibutoxybenzene
;
_journal_coeditor_code GK2508
_journal_issue 9
_journal_name_full 'Acta Crystallographica Section E'
_journal_page_first o2683
_journal_paper_doi 10.1107/S1600536812033338
_journal_volume 68
_journal_year 2012
_chemical_formula_iupac 'C14 H20 Br2 O2'
_chemical_formula_moiety 'C14 H20 Br2 O2'
_chemical_formula_sum 'C14 H20 Br2 O2'
_chemical_formula_weight 380.10
_chemical_melting_point_gt 343
_chemical_melting_point_lt 345
_chemical_name_systematic
;
1,4-Dibromo-2,5-dibutoxybenzene
;
_space_group_IT_number 14
_symmetry_cell_setting monoclinic
_symmetry_space_group_name_Hall '-P 2ybc'
_symmetry_space_group_name_H-M 'P 1 21/c 1'
_atom_sites_solution_hydrogens geom
_atom_sites_solution_primary direct
_atom_sites_solution_secondary difmap
_audit_creation_method SHELXL-97
_cell_angle_alpha 90.00
_cell_angle_beta 96.461(5)
_cell_angle_gamma 90.00
_cell_formula_units_Z 2
_cell_length_a 8.3685(4)
_cell_length_b 12.6395(5)
_cell_length_c 7.1083(3)
_cell_measurement_reflns_used 2679
_cell_measurement_temperature 150
_cell_measurement_theta_max 71
_cell_measurement_theta_min 3
_cell_volume 747.10(6)
_computing_cell_refinement 'CrysAlis CCD (Oxford Diffraction, 2006)'
_computing_data_collection 'CrysAlis CCD (Oxford Diffraction, 2006)'
_computing_data_reduction 'CrysAlis RED (Oxford Diffraction, 2006)'
_computing_molecular_graphics 'SHELXTL (Sheldrick, 2008)'
_computing_publication_material
;
SHELXTL (Sheldrick, 2008), PLATON (Spek, 2009) and publCIF
(Westrip, 2010)
;
_computing_structure_refinement 'SHELXL97 (Sheldrick, 2008)'
_computing_structure_solution 'SHELXS97 (Sheldrick, 2008)'
_diffrn_ambient_temperature 150
_diffrn_measured_fraction_theta_full 0.984
_diffrn_measured_fraction_theta_max 0.984
_diffrn_measurement_device 'Oxford Diffraction Gemini'
_diffrn_measurement_method '\w scans'
_diffrn_radiation_monochromator graphite
_diffrn_radiation_source 'fine-focus sealed tube'
_diffrn_radiation_type CuK\a
_diffrn_radiation_wavelength 1.54178
_diffrn_reflns_av_R_equivalents 0.0292
_diffrn_reflns_av_sigmaI/netI 0.0249
_diffrn_reflns_limit_h_max 10
_diffrn_reflns_limit_h_min -8
_diffrn_reflns_limit_k_max 15
_diffrn_reflns_limit_k_min -15
_diffrn_reflns_limit_l_max 6
_diffrn_reflns_limit_l_min -8
_diffrn_reflns_number 5426
_diffrn_reflns_theta_full 71.58
_diffrn_reflns_theta_max 71.58
_diffrn_reflns_theta_min 5.32
_diffrn_standards_interval_count 0
_diffrn_standards_interval_time 0
_diffrn_standards_number 0
_exptl_absorpt_coefficient_mu 6.821
_exptl_absorpt_correction_T_max 0.935
_exptl_absorpt_correction_T_min 0.647
_exptl_absorpt_correction_type multi-scan
_exptl_absorpt_process_details
;
(CrysAlis RED; Oxford Diffraction, 2006)
;
_exptl_crystal_colour colourless
_exptl_crystal_density_diffrn 1.690
_exptl_crystal_density_method 'not measured'
_exptl_crystal_description plate
_exptl_crystal_F_000 380
_exptl_crystal_size_max 0.07
_exptl_crystal_size_mid 0.06
_exptl_crystal_size_min 0.01
_refine_diff_density_max 0.731
_refine_diff_density_min -0.384
_refine_ls_extinction_method none
_refine_ls_goodness_of_fit_ref 1.073
_refine_ls_hydrogen_treatment constr
_refine_ls_matrix_type full
_refine_ls_number_parameters 83
_refine_ls_number_reflns 1442
_refine_ls_number_restraints 0
_refine_ls_restrained_S_all 1.073
_refine_ls_R_factor_all 0.0340
_refine_ls_R_factor_gt 0.0301
_refine_ls_shift/su_max 0.000
_refine_ls_shift/su_mean 0.000
_refine_ls_structure_factor_coef Fsqd
_refine_ls_weighting_details 'calc w=1/[\s^2^(Fo^2^)+(0.0507P)^2^+0.4756P] where P=(Fo^2^+2Fc^2^)/3'
_refine_ls_weighting_scheme calc
_refine_ls_wR_factor_gt 0.0787
_refine_ls_wR_factor_ref 0.0813
_reflns_number_gt 1303
_reflns_number_total 1442
_reflns_threshold_expression I>2sigma(I)
_cod_data_source_file gk2508.cif
_cod_data_source_block I
_cod_original_sg_symbol_H-M 'P 21/c'
_cod_database_code 2236221
_cod_database_fobs_code 2236221

loop_
_symmetry_equiv_pos_as_xyz
'x, y, z'
'-x, y+1/2, -z+1/2'
'-x, -y, -z'
'x, -y-1/2, z-1/2'

loop_
_atom_site_type_symbol
_atom_site_label
_atom_site_fract_x
_atom_site_fract_y
_atom_site_fract_z
_atom_site_U_iso_or_equiv
_atom_site_adp_type
_atom_site_calc_flag
_atom_site_refinement_flags
_atom_site_occupancy
_atom_site_symmetry_multiplicity
Br Br1 -0.15758(3) 1.17923(2) 0.20385(4) 0.01819(14) Uani d . 1 1
O O1 0.2931(2) 0.90585(15) 0.4561(3) 0.0186(4) Uani d . 1 1
C C1 -0.0674(3) 1.0747(2) 0.3762(4) 0.0165(6) Uani d . 1 1
C C2 0.0787(3) 1.0299(2) 0.3466(4) 0.0170(6) Uani d . 1 1
H H2 0.1301 1.0506 0.2431 0.020 Uiso calc R 1 1
C C3 0.1490(3) 0.9538(2) 0.4722(4) 0.0160(5) Uani d . 1 1
C C4 0.3733(4) 0.9319(2) 0.2931(4) 0.0188(6) Uani d . 1 1
H H4A 0.4017 1.0064 0.2949 0.023 Uiso calc R 1 1
H H4B 0.3034 0.9175 0.1776 0.023 Uiso calc R 1 1
C C5 0.5229(3) 0.8644(2) 0.3018(4) 0.0199(6) Uani d . 1 1
H H5A 0.4923 0.7904 0.2966 0.024 Uiso calc R 1 1
H H5B 0.5883 0.8766 0.4213 0.024 Uiso calc R 1 1
C C6 0.6222(3) 0.8887(2) 0.1394(4) 0.0202(6) Uani d . 1 1
H H6A 0.5590 0.8727 0.0198 0.024 Uiso calc R 1 1
H H6B 0.6483 0.9635 0.1403 0.024 Uiso calc R 1 1
C C7 0.7771(4) 0.8243(2) 0.1556(5) 0.0249(7) Uani d . 1 1
H H7A 0.8411 0.8413 0.2724 0.037 Uiso calc R 1 1
H H7B 0.8363 0.8409 0.0513 0.037 Uiso calc R 1 1
H H7C 0.7516 0.7503 0.1535 0.037 Uiso calc R 1 1

loop_
_atom_site_aniso_label
_atom_site_aniso_U_11
_atom_site_aniso_U_22
_atom_site_aniso_U_33
_atom_site_aniso_U_12
_atom_site_aniso_U_13
_atom_site_aniso_U_23
Br1 0.0183(2) 0.01468(19) 0.0219(2) 0.00149(10) 0.00335(13) 0.00358(10)
O1 0.0161(10) 0.0183(9) 0.0223(10) 0.0030(8) 0.0061(8) 0.0029(8)
C1 0.0200(15) 0.0114(12) 0.0174(13) 0.0022(10) -0.0003(10) 0.0031(10)
C2 0.0185(14) 0.0134(12) 0.0200(14) -0.0002(10) 0.0063(11) 0.0002(10)
C3 0.0149(13) 0.0127(12) 0.0202(14) 0.0005(10) 0.0012(10) -0.0017(10)
C4 0.0209(15) 0.0175(13) 0.0188(14) -0.0002(11) 0.0062(11) 0.0010(11)
C5 0.0193(14) 0.0162(13) 0.0243(15) 0.0012(11) 0.0036(11) 0.0024(11)
C6 0.0161(14) 0.0181(13) 0.0269(15) 0.0005(11) 0.0049(11) 0.0008(11)
C7 0.0216(16) 0.0241(16) 0.0305(18) 0.0036(12) 0.0085(13) -0.0015(12)

loop_
_atom_type_symbol
_atom_type_description
_atom_type_scat_dispersion_real
_atom_type_scat_dispersion_imag
_atom_type_scat_source
C C 0.0181 0.0091 'International Tables Vol C Tables 4.2.6.8 and 6.1.1.4'
H H 0.0000 0.0000 'International Tables Vol C Tables 4.2.6.8 and 6.1.1.4'
O O 0.0492 0.0322 'International Tables Vol C Tables 4.2.6.8 and 6.1.1.4'
Br Br -0.6763 1.2805 'International Tables Vol C Tables 4.2.6.8 and 6.1.1.4'

loop_
_geom_angle_atom_site_label_1
_geom_angle_atom_site_label_2
_geom_angle_atom_site_label_3
_geom_angle_site_symmetry_1
_geom_angle_site_symmetry_3
_geom_angle
C3 O1 C4 . . 117.5(2)
C2 C1 C3 . 3_576 122.2(3)
C2 C1 Br1 . . 118.7(2)
C3 C1 Br1 3_576 . 119.1(2)
C1 C2 C3 . . 120.0(3)
C1 C2 H2 . . 120.0
C3 C2 H2 . . 120.0
O1 C3 C1 . 3_576 117.8(2)
O1 C3 C2 . . 124.3(3)
C1 C3 C2 3_576 . 117.8(3)
O1 C4 C5 . . 107.3(2)
O1 C4 H4A . . 110.3
C5 C4 H4A . . 110.3
O1 C4 H4B . . 110.3
C5 C4 H4B . . 110.3
H4A C4 H4B . . 108.5
C4 C5 C6 . . 112.0(2)
C4 C5 H5A . . 109.2
C6 C5 H5A . . 109.2
C4 C5 H5B . . 109.2
C6 C5 H5B . . 109.2
H5A C5 H5B . . 107.9
C7 C6 C5 . . 111.5(2)
C7 C6 H6A . . 109.3
C5 C6 H6A . . 109.3
C7 C6 H6B . . 109.3
C5 C6 H6B . . 109.3
H6A C6 H6B . . 108.0
C6 C7 H7A . . 109.5
C6 C7 H7B . . 109.5
H7A C7 H7B . . 109.5
C6 C7 H7C . . 109.5
H7A C7 H7C . . 109.5
H7B C7 H7C . . 109.5

loop_
_geom_bond_atom_site_label_1
_geom_bond_atom_site_label_2
_geom_bond_site_symmetry_2
_geom_bond_distance
Br1 C1 . 1.900(3)
O1 C3 . 1.366(3)
O1 C4 . 1.441(3)
C1 C2 . 1.384(4)
C1 C3 3_576 1.386(4)
C2 C3 . 1.397(4)
C2 H2 . 0.9300
C4 C5 . 1.511(4)
C4 H4A . 0.9700
C4 H4B . 0.9700
C5 C6 . 1.527(4)
C5 H5A . 0.9700
C5 H5B . 0.9700
C6 C7 . 1.523(4)
C6 H6A . 0.9700
C6 H6B . 0.9700
C7 H7A . 0.9600
C7 H7B . 0.9600
C7 H7C . 0.9600
